data_2018823
loop_
_publ_author_name
'Boer\'e, Ren\'e T.'
'Bender, Christopher O.'

_publ_section_title
;
 A tetrabromo-1,4-ethanonaphthalene and related
 dibromo-1,4-ethenonaphthalene
;
_journal_coeditor_code GZ3227
_journal_issue 3
_journal_name_full 'Acta Crystallographica Section C'
_journal_page_first 247
_journal_page_last 250
_journal_paper_doi 10.1107/S010827011300231X
_journal_volume 69
_journal_year 2013
_chemical_formula_iupac 'C12 H8 Br2'
_chemical_formula_moiety 'C12 H8 Br2'
_chemical_formula_sum 'C12 H8 Br2'
_chemical_formula_weight 312.00
_chemical_melting_point 344
_chemical_name_common
;
2,3-Dibromobenzobarrelene
;
_chemical_name_systematic
;
(1<i>S</i><i>R</i>,4<i>R</i><i>S</i>)-2,3-dibromo-1,4-ethenonaphthalene
;
_space_group_IT_number 14
_symmetry_cell_setting monoclinic
_symmetry_space_group_name_Hall '-P 2yn'
_symmetry_space_group_name_H-M 'P 1 21/n 1'
_atom_sites_solution_hydrogens geom
_atom_sites_solution_primary direct
_atom_sites_solution_secondary difmap
_audit_creation_method SHELXL97
_cell_angle_alpha 90.00
_cell_angle_beta 100.826(3)
_cell_angle_gamma 90.00
_cell_formula_units_Z 4
_cell_length_a 9.520(3)
_cell_length_b 6.5032(18)
_cell_length_c 17.124(5)
_cell_measurement_reflns_used 8250
_cell_measurement_temperature 173(2)
_cell_measurement_theta_max 28.69
_cell_measurement_theta_min 2.28
_cell_volume 1041.3(5)
_computing_cell_refinement 'SAINT-Plus (Bruker, 2008)'
_computing_data_collection 'APEX2 (Bruker, 2008)'
_computing_data_reduction 'SAINT-Plus (Bruker, 2008)'
_computing_molecular_graphics 'Mercury (Macrae <i>et al.</i>, 2008)'
_computing_publication_material 'publCIF (Westrip, 2010)'
_computing_structure_refinement 'SHELXTL (Sheldrick, 2008)'
_computing_structure_solution 'SHELXS97 (Sheldrick, 2008)'
_diffrn_ambient_temperature 173(2)
_diffrn_detector_area_resol_mean 66.06
_diffrn_measured_fraction_theta_full 0.997
_diffrn_measured_fraction_theta_max 0.997
_diffrn_measurement_device_type 'Bruker APEXII CCD area-detector'
_diffrn_measurement_method '\f and \w'
_diffrn_radiation_monochromator graphite
_diffrn_radiation_type MoK\a
_diffrn_radiation_wavelength 0.71073
_diffrn_reflns_av_R_equivalents 0.0293
_diffrn_reflns_av_sigmaI/netI 0.0187
_diffrn_reflns_limit_h_max 12
_diffrn_reflns_limit_h_min -12
_diffrn_reflns_limit_k_max 8
_diffrn_reflns_limit_k_min -8
_diffrn_reflns_limit_l_max 22
_diffrn_reflns_limit_l_min -22
_diffrn_reflns_number 14301
_diffrn_reflns_theta_full 25.00
_diffrn_reflns_theta_max 27.48
_diffrn_reflns_theta_min 2.28
_exptl_absorpt_coefficient_mu 7.738
_exptl_absorpt_correction_T_max 0.3840
_exptl_absorpt_correction_T_min 0.2908
_exptl_absorpt_correction_type multi-scan
_exptl_absorpt_process_details '(SADABS; Bruker, 2008)'
_exptl_crystal_colour colourless
_exptl_crystal_density_diffrn 1.990
_exptl_crystal_description block
_exptl_crystal_F_000 600
_exptl_crystal_size_max 0.212
_exptl_crystal_size_mid 0.157
_exptl_crystal_size_min 0.153
_refine_diff_density_max 0.507
_refine_diff_density_min -0.345
_refine_ls_extinction_coef 0.0122(5)
_refine_ls_extinction_expression Fc^*^=kFc[1+0.001xFc^2^\l^3^/sin(2\q)]^-1/4^
_refine_ls_extinction_method 'SHELXTL (Sheldrick, 2008)'
_refine_ls_goodness_of_fit_ref 1.032
_refine_ls_hydrogen_treatment constr
_refine_ls_matrix_type full
_refine_ls_number_parameters 128
_refine_ls_number_reflns 2378
_refine_ls_number_restraints 0
_refine_ls_restrained_S_all 1.032
_refine_ls_R_factor_all 0.0243
_refine_ls_R_factor_gt 0.0195
_refine_ls_shift/su_max 0.002
_refine_ls_shift/su_mean 0.000
_refine_ls_structure_factor_coef Fsqd
_refine_ls_weighting_details 'calc w = 1/[\s^2^(Fo^2^)+(0.0201P)^2^+0.7020P] where P=(Fo^2^+2Fc^2^)/3'
_refine_ls_weighting_scheme calc
_refine_ls_wR_factor_gt 0.0471
_refine_ls_wR_factor_ref 0.0489
_reflns_number_gt 2076
_reflns_number_total 2378
_reflns_threshold_expression I>2\s(I)
_cod_data_source_file gz3227.cif
_cod_data_source_block II
_cod_original_sg_symbol_H-M 'P 21/n'
_cod_database_code 2018823
_cod_database_fobs_code 2018823

loop_
_symmetry_equiv_pos_as_xyz
'x, y, z'
'-x+1/2, y+1/2, -z+1/2'
'-x, -y, -z'
'x-1/2, -y-1/2, z-1/2'

loop_
_atom_site_type_symbol
_atom_site_label
_atom_site_fract_x
_atom_site_fract_y
_atom_site_fract_z
_atom_site_U_iso_or_equiv
_atom_site_adp_type
_atom_site_calc_flag
_atom_site_refinement_flags
_atom_site_occupancy
_atom_site_symmetry_multiplicity
Br Br1 0.95694(2) 1.00116(3) 0.877281(12) 0.03051(8) Uani d . 1 1
Br Br2 0.91366(2) 0.51805(3) 0.782113(12) 0.02895(8) Uani d . 1 1
C C1 0.7083(2) 0.4723(3) 0.89091(11) 0.0248(4) Uani d . 1 1
H H1 0.6971 0.3347 0.8644 0.030 Uiso calc R 1 1
C C2 0.57169(19) 0.6026(3) 0.87439(10) 0.0228(4) Uani d . 1 1
C C3 0.4419(2) 0.5494(3) 0.82843(12) 0.0299(4) Uani d . 1 1
H H3 0.4291 0.4189 0.8032 0.036 Uiso calc R 1 1
C C4 0.3293(2) 0.6909(4) 0.81956(12) 0.0355(5) Uani d . 1 1
H H4 0.2387 0.6550 0.7891 0.043 Uiso calc R 1 1
C C5 0.3489(2) 0.8822(4) 0.85474(11) 0.0329(5) Uani d . 1 1
H H5 0.2721 0.9779 0.8473 0.039 Uiso calc R 1 1
C C6 0.4807(2) 0.9370(3) 0.90125(11) 0.0268(4) Uani d . 1 1
H H6 0.4944 1.0689 0.9253 0.032 Uiso calc R 1 1
C C7 0.59055(19) 0.7949(3) 0.91135(10) 0.0216(4) Uani d . 1 1
C C8 0.74157(19) 0.8223(3) 0.95989(10) 0.0222(4) Uani d . 1 1
H H8 0.7566 0.9586 0.9872 0.027 Uiso calc R 1 1
C C9 0.83973(18) 0.7872(3) 0.89981(11) 0.0217(4) Uani d . 1 1
C C10 0.82213(18) 0.6069(3) 0.86406(11) 0.0222(4) Uani d . 1 1
C C11 0.7486(2) 0.4593(3) 0.98174(12) 0.0287(4) Uani d . 1 1
H H11 0.7602 0.3326 1.0098 0.034 Uiso calc R 1 1
C C12 0.7658(2) 0.6398(3) 1.01740(11) 0.0279(4) Uani d . 1 1
H H12 0.7908 0.6551 1.0735 0.033 Uiso calc R 1 1

loop_
_atom_site_aniso_label
_atom_site_aniso_U_11
_atom_site_aniso_U_22
_atom_site_aniso_U_33
_atom_site_aniso_U_12
_atom_site_aniso_U_13
_atom_site_aniso_U_23
Br1 0.02660(12) 0.02868(12) 0.03774(13) -0.00821(7) 0.00988(9) 0.00147(8)
Br2 0.03114(12) 0.03011(12) 0.02878(12) 0.00309(7) 0.01384(8) -0.00166(7)
C1 0.0276(9) 0.0201(8) 0.0284(10) -0.0030(7) 0.0098(8) -0.0022(7)
C2 0.0233(9) 0.0277(9) 0.0196(8) -0.0045(7) 0.0095(7) 0.0004(7)
C3 0.0280(10) 0.0386(10) 0.0242(9) -0.0105(8) 0.0076(8) -0.0032(8)
C4 0.0228(10) 0.0597(14) 0.0239(10) -0.0064(9) 0.0046(8) 0.0036(9)
C5 0.0243(9) 0.0515(13) 0.0247(10) 0.0086(9) 0.0095(8) 0.0073(9)
C6 0.0285(9) 0.0326(10) 0.0222(9) 0.0029(8) 0.0122(8) 0.0025(8)
C7 0.0227(9) 0.0270(9) 0.0169(8) -0.0021(7) 0.0082(7) 0.0017(7)
C8 0.0236(9) 0.0226(9) 0.0213(9) -0.0016(7) 0.0065(7) -0.0024(7)
C9 0.0176(8) 0.0242(9) 0.0234(9) -0.0024(7) 0.0043(7) 0.0033(7)
C10 0.0206(8) 0.0252(9) 0.0223(9) 0.0030(7) 0.0076(7) 0.0019(7)
C11 0.0318(10) 0.0286(10) 0.0268(10) 0.0002(8) 0.0085(8) 0.0069(8)
C12 0.0286(10) 0.0337(10) 0.0214(9) -0.0015(8) 0.0048(8) 0.0047(8)

loop_
_atom_type_symbol
_atom_type_description
_atom_type_scat_dispersion_real
_atom_type_scat_dispersion_imag
_atom_type_scat_source
C C 0.0033 0.0016 'International Tables Vol C Tables 4.2.6.8 and 6.1.1.4'
H H 0.0000 0.0000 'International Tables Vol C Tables 4.2.6.8 and 6.1.1.4'
Br Br -0.2901 2.4595 'International Tables Vol C Tables 4.2.6.8 and 6.1.1.4'

loop_
_exptl_crystal_face_index_h
_exptl_crystal_face_index_k
_exptl_crystal_face_index_l
_exptl_crystal_face_perp_dist
1.00 -1.00 0.00 0.0790
1.00 -1.00 -1.00 0.0760
-1.00 1.00 1.00 0.0900
0.00 -1.00 0.00 0.0720
0.00 1.00 0.00 0.1060
-1.00 0.00 -1.00 0.0710
1.00 0.00 1.00 0.0780
-1.00 0.00 1.00 0.0810
1.00 0.00 -1.00 0.0550
-1.00 1.00 -1.00 0.0860
1.00 -1.00 1.00 0.0850
0.00 1.00 -1.00 0.0860
0.00 -1.00 1.00 0.0910
0.00 0.00 -1.00 0.0970
0.00 0.00 1.00 0.0830
-1.00 -1.00 0.00 0.0710
1.00 1.00 0.00 0.1140
1.00 0.00 0.00 0.0710
-1.00 0.00 2.00 0.0690
1.00 0.00 -2.00 0.0580
-2.00 -1.00 -2.00 0.0680

loop_
_geom_angle_atom_site_label_1
_geom_angle_atom_site_label_2
_geom_angle_atom_site_label_3
_geom_angle
C10 C1 C11 106.24(15)
C10 C1 C2 104.60(14)
C11 C1 C2 105.06(15)
C10 C1 H1 113.4
C11 C1 H1 113.4
C2 C1 H1 113.4
C3 C2 C7 120.53(18)
C3 C2 C1 127.22(17)
C7 C2 C1 112.25(15)
C2 C3 C4 118.90(19)
C2 C3 H3 120.5
C4 C3 H3 120.5
C5 C4 C3 120.51(18)
C5 C4 H4 119.7
C3 C4 H4 119.7
C4 C5 C6 120.73(19)
C4 C5 H5 119.6
C6 C5 H5 119.6
C7 C6 C5 118.50(19)
C7 C6 H6 120.7
C5 C6 H6 120.7
C6 C7 C2 120.79(17)
C6 C7 C8 126.99(17)
C2 C7 C8 112.22(15)
C7 C8 C9 104.32(14)
C7 C8 C12 105.75(14)
C9 C8 C12 106.20(14)
C7 C8 H8 113.3
C9 C8 H8 113.3
C12 C8 H8 113.3
C10 C9 C8 113.85(15)
C10 C9 Br1 126.50(14)
C8 C9 Br1 119.41(13)
C9 C10 C1 113.88(16)
C9 C10 Br2 125.79(14)
C1 C10 Br2 120.20(13)
C12 C11 C1 114.00(17)
C12 C11 H11 123.0
C1 C11 H11 123.0
C11 C12 C8 113.66(17)
C11 C12 H12 123.2
C8 C12 H12 123.2

loop_
_geom_bond_atom_site_label_1
_geom_bond_atom_site_label_2
_geom_bond_distance
Br1 C9 1.8687(18)
Br2 C10 1.8766(18)
C1 C10 1.530(2)
C1 C11 1.533(3)
C1 C2 1.533(3)
C1 H1 1.0000
C2 C3 1.379(3)
C2 C7 1.398(3)
C3 C4 1.399(3)
C3 H3 0.9500
C4 C5 1.380(3)
C4 H4 0.9500
C5 C6 1.400(3)
C5 H5 0.9500
C6 C7 1.382(3)
C6 H6 0.9500
C7 C8 1.530(2)
C8 C9 1.531(2)
C8 C12 1.532(3)
C8 H8 1.0000
C9 C10 1.318(3)
C11 C12 1.319(3)
C11 H11 0.9500
C12 H12 0.9500

loop_
_geom_torsion_atom_site_label_1
_geom_torsion_atom_site_label_2
_geom_torsion_atom_site_label_3
_geom_torsion_atom_site_label_4
_geom_torsion
C10 C1 C2 C3 123.85(19)
C11 C1 C2 C3 -124.47(19)
C10 C1 C2 C7 -55.32(19)
C11 C1 C2 C7 56.35(18)
C7 C2 C3 C4 -0.1(3)
C1 C2 C3 C4 -179.24(17)
C2 C3 C4 C5 1.5(3)
C3 C4 C5 C6 -1.3(3)
C4 C5 C6 C7 -0.2(3)
C5 C6 C7 C2 1.6(3)
C5 C6 C7 C8 -179.54(17)
C3 C2 C7 C6 -1.4(3)
C1 C2 C7 C6 177.83(16)
C3 C2 C7 C8 179.56(16)
C1 C2 C7 C8 -1.2(2)
C6 C7 C8 C9 -121.96(19)
C2 C7 C8 C9 57.00(18)
C6 C7 C8 C12 126.26(19)
C2 C7 C8 C12 -54.79(19)
C7 C8 C9 C10 -57.17(19)
C12 C8 C9 C10 54.3(2)
C7 C8 C9 Br1 117.51(14)
C12 C8 C9 Br1 -131.03(13)
C8 C9 C10 C1 -0.4(2)
Br1 C9 C10 C1 -174.62(13)
C8 C9 C10 Br2 175.36(12)
Br1 C9 C10 Br2 1.1(2)
C11 C1 C10 C9 -53.6(2)
C2 C1 C10 C9 57.3(2)
C11 C1 C10 Br2 130.43(14)
C2 C1 C10 Br2 -118.75(14)
C10 C1 C11 C12 53.9(2)
C2 C1 C11 C12 -56.6(2)
C1 C11 C12 C8 0.0(2)
C7 C8 C12 C11 56.5(2)
C9 C8 C12 C11 -54.0(2)

loop_
_cod_related_entry_id
_cod_related_entry_database
_cod_related_entry_code
1 ChemSpider 10263057
